data_7700081
loop_
_publ_author_name
'Yue, Cheng-Yang'
'Lin, Na'
'Gao, Lu'
'Jin, Ying-Xue'
'Liu, Zhao-Yang'
'Cao, Yao-Yao'
'Han, Sha-Sha'
'Lian, Xi-Kai'
'Hu, Bing'
'Lei, Xiao-Wu'

_publ_section_title
;
 Organic cation directed one-dimensional cuprous halide compounds:
 syntheses, crystal structures and photoluminescence properties.
;
_journal_issue 27
_journal_name_full 'Dalton transactions (Cambridge, England : 2003)'
_journal_page_first 10151
_journal_page_last 10159
_journal_paper_doi 10.1039/c9dt01460h
_journal_volume 48
_journal_year 2019
_chemical_formula_moiety C6N2H14Cu3I5
_chemical_formula_sum 'C6 H14 Cu3 I5 N2'
_chemical_formula_weight 939.31
_space_group_IT_number 62
_space_group_name_Hall '-P 2ac 2n'
_space_group_name_H-M_alt 'P n m a'
_symmetry_cell_setting orthorhombic
_symmetry_space_group_name_Hall '-P 2ac 2n'
_symmetry_space_group_name_H-M 'P n m a'
_atom_sites_solution_hydrogens geom
_atom_sites_solution_primary direct
_atom_sites_solution_secondary difmap
_audit_creation_method SHELXL-97
_audit_update_record
;
2019-03-10 deposited with the CCDC.    2019-05-24 downloaded from the CCDC.
;
_cell_angle_alpha 90.00
_cell_angle_beta 90.00
_cell_angle_gamma 90.00
_cell_formula_units_Z 4
_cell_length_a 18.748(3)
_cell_length_b 8.3956(12)
_cell_length_c 11.0005(16)
_cell_measurement_reflns_used 9884
_cell_measurement_temperature 296(2)
_cell_measurement_theta_max 27.66
_cell_measurement_theta_min 2.85
_cell_volume 1731.5(4)
_computing_cell_refinement 'Bruker SAINT'
_computing_data_collection 'Bruker APEX2'
_computing_data_reduction 'Bruker SAINT'
_computing_molecular_graphics 'Bruker SHELXTL'
_computing_publication_material 'Bruker SHELXTL'
_computing_structure_refinement 'SHELXL-97 (Sheldrick, 2008)'
_computing_structure_solution 'SHELXS-97 (Sheldrick, 2008)'
_diffrn_ambient_temperature 296(2)
_diffrn_measured_fraction_theta_full 0.994
_diffrn_measured_fraction_theta_max 0.994
_diffrn_measurement_device_type 'Bruker APEX-II CCD'
_diffrn_measurement_method 'phi and omega scans'
_diffrn_radiation_monochromator graphite
_diffrn_radiation_source 'fine-focus sealed tube'
_diffrn_radiation_type MoK\a
_diffrn_radiation_wavelength 0.71073
_diffrn_reflns_av_R_equivalents 0.0443
_diffrn_reflns_av_sigmaI/netI 0.0225
_diffrn_reflns_limit_h_max 24
_diffrn_reflns_limit_h_min -23
_diffrn_reflns_limit_k_max 10
_diffrn_reflns_limit_k_min -10
_diffrn_reflns_limit_l_max 14
_diffrn_reflns_limit_l_min -14
_diffrn_reflns_number 19071
_diffrn_reflns_theta_full 27.70
_diffrn_reflns_theta_max 27.70
_diffrn_reflns_theta_min 2.15
_exptl_absorpt_coefficient_mu 12.545
_exptl_absorpt_correction_T_max 0.3668
_exptl_absorpt_correction_T_min 0.3144
_exptl_absorpt_correction_type multi-scan
_exptl_absorpt_process_details 'SADABS; Bruker, 2000'
_exptl_crystal_colour yellow
_exptl_crystal_density_diffrn 3.603
_exptl_crystal_density_method 'not measured'
_exptl_crystal_description block
_exptl_crystal_F_000 1664
_exptl_crystal_size_max 0.12
_exptl_crystal_size_mid 0.10
_exptl_crystal_size_min 0.10
_refine_diff_density_max 1.164
_refine_diff_density_min -0.777
_refine_diff_density_rms 0.140
_refine_ls_extinction_coef 0.00393(10)
_refine_ls_extinction_expression Fc^*^=kFc[1+0.001xFc^2^\l^3^/sin(2\q)]^-1/4^
_refine_ls_extinction_method SHELXL
_refine_ls_goodness_of_fit_ref 1.018
_refine_ls_hydrogen_treatment mixed
_refine_ls_matrix_type full
_refine_ls_number_parameters 90
_refine_ls_number_reflns 2155
_refine_ls_number_restraints 2
_refine_ls_restrained_S_all 1.018
_refine_ls_R_factor_all 0.0226
_refine_ls_R_factor_gt 0.0208
_refine_ls_shift/su_max 0.001
_refine_ls_shift/su_mean 0.000
_refine_ls_structure_factor_coef Fsqd
_refine_ls_weighting_details 'calc w=1/[\s^2^(Fo^2^)+(0.0193P)^2^+5.8564P] where P=(Fo^2^+2Fc^2^)/3'
_refine_ls_weighting_scheme calc
_refine_ls_wR_factor_gt 0.0495
_refine_ls_wR_factor_ref 0.0504
_reflns_number_gt 2042
_reflns_number_total 2155
_reflns_threshold_expression >2sigma(I)
_cod_data_source_file c9dt01460h2.cif
_cod_data_source_block C6N2H14Cu3I5
_cod_depositor_comments 'Adding full bibliography for 7700077--7700081.cif.'
_cod_original_sg_symbol_H-M Pnma
_cod_database_code 7700081

loop_
_symmetry_equiv_pos_as_xyz
'x, y, z'
'-x+1/2, -y, z+1/2'
'-x, y+1/2, -z'
'x+1/2, -y+1/2, -z+1/2'
'-x, -y, -z'
'x-1/2, y, -z-1/2'
'x, -y-1/2, z'
'-x-1/2, y-1/2, z-1/2'

loop_
_atom_site_label
_atom_site_type_symbol
_atom_site_fract_x
_atom_site_fract_y
_atom_site_fract_z
_atom_site_U_iso_or_equiv
_atom_site_adp_type
_atom_site_occupancy
_atom_site_symmetry_multiplicity
_atom_site_calc_flag
_atom_site_refinement_flags
Cu1 Cu 0.38120(4) -0.2500 0.39575(7) 0.03706(18) Uani 1 2 d S
Cu2 Cu 0.47338(3) 0.00685(6) 0.35209(5) 0.03921(14) Uani 1 1 d .
I1 I 0.478384(18) -0.2500 0.21263(3) 0.02520(10) Uani 1 2 d S
I2 I 0.441812(18) 0.2500 0.21305(3) 0.02849(10) Uani 1 2 d S
I3 I 0.250652(18) -0.2500 0.31052(3) 0.02750(10) Uani 1 2 d S
I4 I 0.393917(11) -0.00386(3) 0.55101(2) 0.02328(8) Uani 1 1 d .
N2 N -0.1359(2) -0.2500 0.6708(4) 0.0285(10) Uani 1 2 d SD
N1 N -0.2249(2) -0.2500 0.5039(4) 0.0252(9) Uani 1 2 d SD
C1 C -0.1798(2) -0.1037(5) 0.4928(3) 0.0306(8) Uani 1 1 d .
H1A H -0.2094 -0.0093 0.4987 0.037 Uiso 1 1 calc R
H1B H -0.1560 -0.1025 0.4145 0.037 Uiso 1 1 calc R
C4 C -0.2637(3) -0.2500 0.6231(5) 0.0347(13) Uani 1 2 d S
H4A H -0.2937 -0.3437 0.6292 0.042 Uiso 0.50 1 calc PR
H4B H -0.2937 -0.1563 0.6292 0.042 Uiso 0.50 1 calc PR
C3 C -0.2092(3) -0.2500 0.7240(5) 0.0398(14) Uani 1 2 d S
H3A H -0.2156 -0.1564 0.7745 0.048 Uiso 0.50 1 calc PR
H3B H -0.2156 -0.3436 0.7745 0.048 Uiso 0.50 1 calc PR
C2 C -0.1248(2) -0.1041(5) 0.5945(4) 0.0345(9) Uani 1 1 d .
H2A H -0.0771 -0.1045 0.5605 0.041 Uiso 1 1 calc R
H2B H -0.1301 -0.0093 0.6441 0.041 Uiso 1 1 calc R
H1 H -0.256(3) -0.2500 0.454(5) 0.041 Uiso 1 2 d SD
H2 H -0.109(3) -0.2500 0.728(4) 0.041 Uiso 1 2 d SD

loop_
_atom_site_aniso_label
_atom_site_aniso_U_11
_atom_site_aniso_U_22
_atom_site_aniso_U_33
_atom_site_aniso_U_23
_atom_site_aniso_U_13
_atom_site_aniso_U_12
Cu1 0.0387(4) 0.0371(4) 0.0354(4) 0.000 -0.0042(3) 0.000
Cu2 0.0433(3) 0.0368(3) 0.0375(3) 0.0004(2) 0.0045(2) -0.0011(2)
I1 0.02972(18) 0.02335(17) 0.02252(17) 0.000 -0.00262(12) 0.000
I2 0.03074(18) 0.02459(17) 0.03013(19) 0.000 0.00535(13) 0.000
I3 0.02754(17) 0.03224(19) 0.02273(17) 0.000 -0.00134(12) 0.000
I4 0.02476(13) 0.02474(14) 0.02035(13) -0.00006(8) -0.00044(8) -0.00046(9)
N2 0.024(2) 0.035(3) 0.026(2) 0.000 -0.0129(18) 0.000
N1 0.024(2) 0.036(2) 0.0159(19) 0.000 -0.0037(15) 0.000
C1 0.039(2) 0.0262(19) 0.0268(18) 0.0036(15) -0.0009(15) 0.0021(17)
C4 0.022(2) 0.059(4) 0.023(3) 0.000 0.002(2) 0.000
C3 0.030(3) 0.066(4) 0.023(3) 0.000 -0.001(2) 0.000
C2 0.0304(19) 0.027(2) 0.046(2) 0.0034(18) -0.0070(17) -0.0041(16)

loop_
_atom_type_symbol
_atom_type_description
_atom_type_scat_dispersion_real
_atom_type_scat_dispersion_imag
_atom_type_scat_source
C C 0.0033 0.0016 'International Tables Vol C Tables 4.2.6.8 and 6.1.1.4'
H H 0.0000 0.0000 'International Tables Vol C Tables 4.2.6.8 and 6.1.1.4'
N N 0.0061 0.0033 'International Tables Vol C Tables 4.2.6.8 and 6.1.1.4'
Cu Cu 0.3201 1.2651 'International Tables Vol C Tables 4.2.6.8 and 6.1.1.4'
I I -0.4742 1.8119 'International Tables Vol C Tables 4.2.6.8 and 6.1.1.4'

loop_
_geom_angle_atom_site_label_1
_geom_angle_atom_site_label_2
_geom_angle_atom_site_label_3
_geom_angle
_geom_angle_site_symmetry_1
_geom_angle_site_symmetry_3
I3 Cu1 I4 108.04(2) . .
I3 Cu1 I4 108.04(2) . 7
I4 Cu1 I4 100.31(3) . 7
I3 Cu1 I1 111.17(3) . .
I4 Cu1 I1 114.28(2) . .
I4 Cu1 I1 114.28(2) 7 .
I3 Cu1 Cu2 120.94(2) . 7
I4 Cu1 Cu2 130.12(3) . 7
I4 Cu1 Cu2 57.575(16) 7 7
I1 Cu1 Cu2 57.296(19) . 7
I3 Cu1 Cu2 120.94(2) . .
I4 Cu1 Cu2 57.576(16) . .
I4 Cu1 Cu2 130.12(3) 7 .
I1 Cu1 Cu2 57.295(19) . .
Cu2 Cu1 Cu2 100.49(4) 7 .
I2 Cu2 I1 107.73(2) . .
I2 Cu2 I4 112.45(2) . .
I1 Cu2 I4 118.09(2) . .
I2 Cu2 I4 116.42(2) . 5_656
I1 Cu2 I4 100.84(2) . 5_656
I4 Cu2 I4 101.03(2) . 5_656
I2 Cu2 Cu1 124.06(3) . .
I1 Cu2 Cu1 59.67(2) . .
I4 Cu2 Cu1 59.06(2) . .
I4 Cu2 Cu1 119.46(3) 5_656 .
Cu2 I1 Cu2 109.04(3) 7 .
Cu2 I1 Cu1 63.037(16) 7 .
Cu2 I1 Cu1 63.038(16) . .
Cu2 I2 Cu2 102.44(3) . 7_565
Cu2 I4 Cu1 63.36(2) . .
Cu2 I4 Cu2 78.97(2) . 5_656
Cu1 I4 Cu2 108.92(2) . 5_656
C3 N2 C2 110.3(3) . 7
C3 N2 C2 110.3(3) . .
C2 N2 C2 109.6(5) 7 .
C3 N2 H2 106(5) . .
C2 N2 H2 110(2) 7 .
C2 N2 H2 110(2) . .
C1 N1 C1 110.3(4) . 7
C1 N1 C4 110.2(3) . .
C1 N1 C4 110.2(3) 7 .
C1 N1 H1 111(2) . .
C1 N1 H1 111(2) 7 .
C4 N1 H1 105(5) . .
N1 C1 C2 108.7(3) . .
N1 C1 H1A 109.9 . .
C2 C1 H1A 109.9 . .
N1 C1 H1B 109.9 . .
C2 C1 H1B 109.9 . .
H1A C1 H1B 108.3 . .
N1 C4 C3 108.4(4) . .
N1 C4 H4A 110.0 . .
C3 C4 H4A 110.0 . .
N1 C4 H4B 110.0 . .
C3 C4 H4B 110.0 . .
H4A C4 H4B 108.4 . .
N2 C3 C4 109.5(4) . .
N2 C3 H3A 109.8 . .
C4 C3 H3A 109.8 . .
N2 C3 H3B 109.8 . .
C4 C3 H3B 109.8 . .
H3A C3 H3B 108.2 . .
N2 C2 C1 108.6(3) . .
N2 C2 H2A 110.0 . .
C1 C2 H2A 110.0 . .
N2 C2 H2B 110.0 . .
C1 C2 H2B 110.0 . .
H2A C2 H2B 108.4 . .

loop_
_geom_bond_atom_site_label_1
_geom_bond_atom_site_label_2
_geom_bond_distance
_geom_bond_site_symmetry_2
Cu1 I3 2.6210(9) .
Cu1 I4 2.6915(6) .
Cu1 I4 2.6916(6) 7
Cu1 I1 2.7161(9) .
Cu1 Cu2 2.8049(8) 7
Cu1 Cu2 2.8049(8) .
Cu2 I2 2.6186(7) .
Cu2 I1 2.6481(6) .
Cu2 I4 2.6488(7) .
Cu2 I4 2.7067(7) 5_656
I1 Cu2 2.6480(6) 7
I2 Cu2 2.6186(6) 7_565
I4 Cu2 2.7068(7) 5_656
N2 C3 1.493(7) .
N2 C2 1.499(5) 7
N2 C2 1.499(5) .
N2 H2 0.81(2) .
N1 C1 1.496(5) .
N1 C1 1.496(5) 7
N1 C4 1.499(6) .
N1 H1 0.80(2) .
C1 C2 1.522(5) .
C1 H1A 0.9700 .
C1 H1B 0.9700 .
C4 C3 1.508(8) .
C4 H4A 0.9700 .
C4 H4B 0.9700 .
C3 H3A 0.9700 .
C3 H3B 0.9700 .
C2 H2A 0.9700 .
C2 H2B 0.9700 .
